data_4028253
loop_
_publ_author_name
'Bartosz Szyszko'
'Ewa Pacholska-Dudziak'
'Lechos\/law Latos-Gra\.zy\'nski'

_publ_section_title
;
 Incorporation of the 1,5-Naphthalene Subunit into Heteroporphyrin
 Structure: Toward Helical Aceneporphyrinoids
;
_journal_name_full 'Journal of Organic Chemistry'
_journal_page_first 5090
_journal_page_last 5095
_journal_paper_doi 10.1021/jo4006624
_journal_volume 78
_journal_year 2013
_chemical_formula_moiety 'C52 H36 N2 Se '
_chemical_formula_sum 'C52 H36 N2 Se'
_chemical_formula_weight 767.79
_chemical_name_common 22-selena-1,5-naphthiporphyrin
_chemical_name_systematic
; 
 ? 
;
_space_group_IT_number 2
_symmetry_cell_setting triclinic
_symmetry_space_group_name_Hall '-P 1'
_symmetry_space_group_name_H-M 'P -1'
_atom_sites_solution_hydrogens geom
_atom_sites_solution_primary direct
_atom_sites_solution_secondary difmap
_audit_creation_method SHELXL-97
_cell_angle_alpha 86.03(3)
_cell_angle_beta 70.24(3)
_cell_angle_gamma 67.79(3)
_cell_formula_units_Z 2
_cell_length_a 10.781(3)
_cell_length_b 14.138(4)
_cell_length_c 14.357(4)
_cell_measurement_reflns_used 7170
_cell_measurement_temperature 100(2)
_cell_measurement_theta_max 28.7064
_cell_measurement_theta_min 2.9535
_cell_volume 1902.4(11)
_computing_cell_refinement 'CrysAlis RED, Oxford Diffraction Ltd.'
_computing_data_collection 'CrysAlis RED, Oxford Diffraction Ltd.'
_computing_data_reduction 'CrysAlis RED, Oxford Diffraction Ltd.'
_computing_structure_refinement 'SHELXL-97 (Sheldrick, 1997)'
_computing_structure_solution 'SHELXS-97 (Sheldrick, 1990)'
_diffrn_ambient_temperature 100(2)
_diffrn_detector_area_resol_mean 10.3456
_diffrn_measured_fraction_theta_full 0.999
_diffrn_measured_fraction_theta_max 0.867
_diffrn_measurement_device_type 'Xcalibur, Ruby'
_diffrn_measurement_method '\f and \w'
_diffrn_radiation_monochromator graphite
_diffrn_radiation_source 'fine-focus sealed tube'
_diffrn_radiation_type MoK\a
_diffrn_radiation_wavelength 0.71073
_diffrn_reflns_av_R_equivalents 0.0232
_diffrn_reflns_av_sigmaI/netI 0.0473
_diffrn_reflns_limit_h_max 14
_diffrn_reflns_limit_h_min -14
_diffrn_reflns_limit_k_max 13
_diffrn_reflns_limit_k_min -17
_diffrn_reflns_limit_l_max 18
_diffrn_reflns_limit_l_min -19
_diffrn_reflns_number 13434
_diffrn_reflns_theta_full 25.50
_diffrn_reflns_theta_max 28.77
_diffrn_reflns_theta_min 2.96
_exptl_absorpt_coefficient_mu 1.027
_exptl_absorpt_correction_type none
_exptl_crystal_colour green
_exptl_crystal_density_diffrn 1.340
_exptl_crystal_description plates
_exptl_crystal_F_000 792
_exptl_crystal_size_max 0.22
_exptl_crystal_size_mid 0.20
_exptl_crystal_size_min 0.04
_refine_diff_density_max 0.584
_refine_diff_density_min -0.355
_refine_diff_density_rms 0.061
_refine_ls_extinction_method none
_refine_ls_goodness_of_fit_ref 1.023
_refine_ls_hydrogen_treatment constr
_refine_ls_matrix_type full
_refine_ls_number_parameters 498
_refine_ls_number_reflns 8576
_refine_ls_number_restraints 0
_refine_ls_restrained_S_all 1.023
_refine_ls_R_factor_all 0.0460
_refine_ls_R_factor_gt 0.0344
_refine_ls_shift/su_max 0.001
_refine_ls_shift/su_mean 0.000
_refine_ls_structure_factor_coef Fsqd
_refine_ls_weighting_details 'calc w=1/[\s^2^(Fo^2^)+(0.0282P)^2^+0.8497P] where P=(Fo^2^+2Fc^2^)/3'
_refine_ls_weighting_scheme calc
_refine_ls_wR_factor_gt 0.0729
_refine_ls_wR_factor_ref 0.0771
_reflns_number_gt 7262
_reflns_number_total 8576
_reflns_threshold_expression >2sigma(I)
_cod_data_source_file jo4006624_5-Se.cif
_cod_data_source_block 15senp1
_cod_original_cell_volume 1902.4(9)
_cod_database_code 4028253

loop_
_symmetry_equiv_pos_as_xyz
'x, y, z'
'-x, -y, -z'

loop_
_atom_site_label
_atom_site_type_symbol
_atom_site_fract_x
_atom_site_fract_y
_atom_site_fract_z
_atom_site_U_iso_or_equiv
_atom_site_adp_type
_atom_site_occupancy
_atom_site_symmetry_multiplicity
_atom_site_calc_flag
_atom_site_refinement_flags
Se22 Se 0.032813(19) 0.501591(14) 0.661433(13) 0.01348(6) Uani 1 1 d .
N21 N -0.14383(17) 0.53687(12) 0.86586(11) 0.0158(3) Uani 1 1 d .
N23 N 0.19524(16) 0.61125(12) 0.54070(11) 0.0144(3) Uani 1 1 d .
C1 C 0.03533(19) 0.78703(13) 0.65877(13) 0.0138(4) Uani 1 1 d .
C2 C 0.04414(19) 0.74572(14) 0.75116(13) 0.0146(4) Uani 1 1 d .
C3 C -0.07919(19) 0.73627(13) 0.82264(13) 0.0141(4) Uani 1 1 d .
C4 C -0.0682(2) 0.69185(14) 0.91400(13) 0.0153(4) Uani 1 1 d .
C1X1 C -0.0922(2) 0.82394(14) 0.64307(14) 0.0164(4) Uani 1 1 d .
H1X1 H -0.0985 0.8552 0.5832 0.020 Uiso 1 1 calc R
C4X1 C 0.0560(2) 0.66688(16) 0.93398(14) 0.0216(4) Uani 1 1 d .
H4X1 H 0.0605 0.6419 0.9964 0.026 Uiso 1 1 calc R
C1X2 C -0.2148(2) 0.81631(14) 0.71462(14) 0.0184(4) Uani 1 1 d .
H1X2 H -0.3027 0.8423 0.7025 0.022 Uiso 1 1 calc R
C4X2 C 0.1765(2) 0.67783(17) 0.86333(15) 0.0238(4) Uani 1 1 d .
H4X2 H 0.2617 0.6597 0.8783 0.029 Uiso 1 1 calc R
C1X3 C -0.20788(19) 0.77155(14) 0.80165(14) 0.0160(4) Uani 1 1 d .
H1X3 H -0.2901 0.7642 0.8481 0.019 Uiso 1 1 calc R
C4X3 C 0.1720(2) 0.71438(15) 0.77334(14) 0.0197(4) Uani 1 1 d .
H4X3 H 0.2552 0.7188 0.7253 0.024 Uiso 1 1 calc R
C5 C -0.18399(19) 0.66503(14) 0.98615(13) 0.0154(4) Uani 1 1 d .
C6 C -0.2214(2) 0.59227(14) 0.95817(13) 0.0159(4) Uani 1 1 d .
C7 C -0.3309(2) 0.55305(14) 1.01427(14) 0.0170(4) Uani 1 1 d .
H7 H -0.4001 0.5783 1.0780 0.020 Uiso 1 1 calc R
C8 C -0.31447(19) 0.47411(14) 0.95792(13) 0.0162(4) Uani 1 1 d .
H8 H -0.3691 0.4323 0.9741 0.019 Uiso 1 1 calc R
C9 C -0.19533(19) 0.46545(14) 0.86640(13) 0.0148(4) Uani 1 1 d .
C10 C -0.13629(19) 0.38890(14) 0.78525(13) 0.0143(4) Uani 1 1 d .
C11 C -0.03934(19) 0.39437(14) 0.69623(14) 0.0148(4) Uani 1 1 d .
C12 C 0.02097(19) 0.31993(14) 0.61334(14) 0.0156(4) Uani 1 1 d .
H12 H -0.0071 0.2635 0.6154 0.019 Uiso 1 1 calc R
C13 C 0.11939(19) 0.33489(14) 0.53278(13) 0.0153(4) Uani 1 1 d .
H13 H 0.1631 0.2902 0.4745 0.018 Uiso 1 1 calc R
C14 C 0.15499(19) 0.42187(13) 0.53942(13) 0.0139(4) Uani 1 1 d .
C15 C 0.26688(19) 0.44054(14) 0.47075(13) 0.0139(4) Uani 1 1 d .
C16 C 0.29064(19) 0.53344(14) 0.47717(13) 0.0137(4) Uani 1 1 d .
C17 C 0.4164(2) 0.55594(14) 0.41827(13) 0.0158(4) Uani 1 1 d .
H17 H 0.4995 0.5115 0.3692 0.019 Uiso 1 1 calc R
C18 C 0.3905(2) 0.65169(14) 0.44757(13) 0.0163(4) Uani 1 1 d .
H18 H 0.4519 0.6881 0.4234 0.020 Uiso 1 1 calc R
C19 C 0.24917(19) 0.68929(14) 0.52407(13) 0.0141(4) Uani 1 1 d .
C20 C 0.16800(19) 0.78225(14) 0.57676(13) 0.0141(4) Uani 1 1 d .
C21 C -0.24190(19) 0.71038(15) 1.08899(13) 0.0162(4) Uani 1 1 d .
C22 C -0.2789(2) 0.81522(16) 1.10658(15) 0.0233(4) Uani 1 1 d .
H22 H -0.2688 0.8573 1.0522 0.028 Uiso 1 1 calc R
C23 C -0.3301(2) 0.85840(17) 1.20247(16) 0.0286(5) Uani 1 1 d .
H23 H -0.3569 0.9300 1.2136 0.034 Uiso 1 1 calc R
C24 C -0.3421(2) 0.79711(17) 1.28210(15) 0.0254(5) Uani 1 1 d .
H24 H -0.3773 0.8267 1.3479 0.030 Uiso 1 1 calc R
C25 C -0.3029(2) 0.69331(16) 1.26585(14) 0.0226(4) Uani 1 1 d .
H25 H -0.3100 0.6514 1.3205 0.027 Uiso 1 1 calc R
C26 C -0.2531(2) 0.64960(15) 1.16996(14) 0.0185(4) Uani 1 1 d .
H26 H -0.2265 0.5780 1.1595 0.022 Uiso 1 1 calc R
C27 C -0.1792(2) 0.29828(14) 0.80456(13) 0.0154(4) Uani 1 1 d .
C28 C -0.1045(2) 0.21445(15) 0.84700(14) 0.0220(4) Uani 1 1 d .
H28 H -0.0254 0.2145 0.8623 0.026 Uiso 1 1 calc R
C29 C -0.1445(2) 0.13057(16) 0.86732(16) 0.0276(5) Uani 1 1 d .
H29 H -0.0908 0.0735 0.8950 0.033 Uiso 1 1 calc R
C30 C -0.2611(2) 0.12834(16) 0.84801(15) 0.0257(5) Uani 1 1 d .
C31 C -0.3353(2) 0.21209(16) 0.80577(15) 0.0266(5) Uani 1 1 d .
H31 H -0.4150 0.2121 0.7913 0.032 Uiso 1 1 calc R
C32 C -0.2956(2) 0.29595(16) 0.78422(15) 0.0224(4) Uani 1 1 d .
H32 H -0.3483 0.3523 0.7553 0.027 Uiso 1 1 calc R
C33 C -0.3055(3) 0.03771(18) 0.87190(18) 0.0415(6) Uani 1 1 d .
H33A H -0.3877 0.0544 0.9333 0.062 Uiso 1 1 calc R
H33B H -0.2264 -0.0215 0.8804 0.062 Uiso 1 1 calc R
H33C H -0.3313 0.0215 0.8175 0.062 Uiso 1 1 calc R
C34 C 0.36618(18) 0.36398(14) 0.38558(13) 0.0135(4) Uani 1 1 d .
C35 C 0.44206(19) 0.26299(14) 0.40043(14) 0.0160(4) Uani 1 1 d .
H35 H 0.4331 0.2426 0.4661 0.019 Uiso 1 1 calc R
C36 C 0.53049(19) 0.19182(14) 0.32075(15) 0.0182(4) Uani 1 1 d .
H36 H 0.5814 0.1235 0.3327 0.022 Uiso 1 1 calc R
C37 C 0.5458(2) 0.21911(15) 0.22331(14) 0.0197(4) Uani 1 1 d .
C38 C 0.4711(2) 0.31994(15) 0.20859(14) 0.0193(4) Uani 1 1 d .
H38 H 0.4805 0.3403 0.1429 0.023 Uiso 1 1 calc R
C39 C 0.38295(19) 0.39152(14) 0.28798(14) 0.0161(4) Uani 1 1 d .
H39 H 0.3334 0.4600 0.2758 0.019 Uiso 1 1 calc R
C40 C 0.6402(3) 0.14128(17) 0.13643(17) 0.0338(5) Uani 1 1 d .
H40A H 0.5873 0.1027 0.1251 0.051 Uiso 1 1 calc R
H40B H 0.7242 0.0941 0.1510 0.051 Uiso 1 1 calc R
H40C H 0.6704 0.1766 0.0770 0.051 Uiso 1 1 calc R
C41 C 0.20259(19) 0.87455(14) 0.55940(14) 0.0155(4) Uani 1 1 d .
C42 C 0.1467(2) 0.95013(14) 0.63731(14) 0.0179(4) Uani 1 1 d .
H42 H 0.0833 0.9424 0.6993 0.021 Uiso 1 1 calc R
C43 C 0.1826(2) 1.03563(15) 0.62509(15) 0.0215(4) Uani 1 1 d .
H43 H 0.1444 1.0855 0.6788 0.026 Uiso 1 1 calc R
C44 C 0.2738(2) 1.04868(15) 0.53506(16) 0.0230(4) Uani 1 1 d .
H44 H 0.3010 1.1061 0.5275 0.028 Uiso 1 1 calc R
C45 C 0.3254(2) 0.97720(15) 0.45575(16) 0.0236(4) Uani 1 1 d .
H45 H 0.3859 0.9869 0.3933 0.028 Uiso 1 1 calc R
C46 C 0.2890(2) 0.89193(14) 0.46716(14) 0.0198(4) Uani 1 1 d .
H46 H 0.3230 0.8446 0.4119 0.024 Uiso 1 1 calc R

loop_
_atom_site_aniso_label
_atom_site_aniso_U_11
_atom_site_aniso_U_22
_atom_site_aniso_U_33
_atom_site_aniso_U_23
_atom_site_aniso_U_13
_atom_site_aniso_U_12
Se22 0.01416(9) 0.01322(9) 0.01293(10) -0.00119(6) -0.00202(7) -0.00692(7)
N21 0.0181(8) 0.0170(8) 0.0120(8) -0.0012(6) -0.0028(6) -0.0077(6)
N23 0.0167(8) 0.0154(8) 0.0135(8) 0.0018(6) -0.0048(6) -0.0091(6)
C1 0.0164(9) 0.0123(9) 0.0141(9) -0.0022(7) -0.0036(7) -0.0079(7)
C2 0.0174(9) 0.0136(9) 0.0159(9) 0.0001(7) -0.0058(8) -0.0088(7)
C3 0.0164(9) 0.0120(9) 0.0149(9) -0.0032(7) -0.0036(7) -0.0073(7)
C4 0.0176(9) 0.0164(9) 0.0127(9) -0.0024(7) -0.0022(8) -0.0093(8)
C1X1 0.0208(10) 0.0156(9) 0.0158(9) 0.0025(7) -0.0072(8) -0.0095(8)
C4X1 0.0224(10) 0.0308(11) 0.0159(10) 0.0062(8) -0.0072(8) -0.0148(9)
C1X2 0.0170(9) 0.0187(10) 0.0225(10) 0.0013(8) -0.0091(8) -0.0078(8)
C4X2 0.0189(10) 0.0375(12) 0.0228(11) 0.0088(9) -0.0111(9) -0.0164(9)
C1X3 0.0144(9) 0.0165(9) 0.0170(9) -0.0022(7) -0.0015(8) -0.0085(7)
C4X3 0.0168(9) 0.0259(11) 0.0181(10) 0.0044(8) -0.0035(8) -0.0126(8)
C5 0.0159(9) 0.0177(9) 0.0128(9) 0.0011(7) -0.0038(8) -0.0074(8)
C6 0.0155(9) 0.0186(9) 0.0128(9) 0.0019(7) -0.0036(7) -0.0068(8)
C7 0.0159(9) 0.0205(10) 0.0140(9) 0.0008(7) -0.0021(8) -0.0087(8)
C8 0.0150(9) 0.0191(9) 0.0156(9) 0.0030(7) -0.0042(8) -0.0088(8)
C9 0.0138(9) 0.0181(9) 0.0135(9) 0.0028(7) -0.0053(7) -0.0069(7)
C10 0.0142(9) 0.0153(9) 0.0156(9) 0.0017(7) -0.0064(8) -0.0068(7)
C11 0.0144(9) 0.0130(9) 0.0186(10) 0.0018(7) -0.0062(8) -0.0064(7)
C12 0.0172(9) 0.0136(9) 0.0184(10) -0.0006(7) -0.0065(8) -0.0077(7)
C13 0.0175(9) 0.0138(9) 0.0144(9) -0.0017(7) -0.0047(8) -0.0057(7)
C14 0.0148(9) 0.0129(9) 0.0140(9) -0.0002(7) -0.0050(7) -0.0050(7)
C15 0.0157(9) 0.0144(9) 0.0118(9) 0.0005(7) -0.0051(7) -0.0053(7)
C16 0.0148(9) 0.0154(9) 0.0118(9) 0.0022(7) -0.0052(7) -0.0062(7)
C17 0.0151(9) 0.0177(9) 0.0140(9) 0.0015(7) -0.0029(8) -0.0074(8)
C18 0.0172(9) 0.0191(10) 0.0148(9) 0.0037(7) -0.0043(8) -0.0104(8)
C19 0.0157(9) 0.0159(9) 0.0134(9) 0.0027(7) -0.0055(7) -0.0086(7)
C20 0.0151(9) 0.0168(9) 0.0125(9) 0.0023(7) -0.0056(7) -0.0079(7)
C21 0.0138(9) 0.0222(10) 0.0142(9) -0.0015(7) -0.0024(7) -0.0099(8)
C22 0.0286(11) 0.0250(11) 0.0191(10) 0.0014(8) -0.0051(9) -0.0158(9)
C23 0.0328(12) 0.0272(12) 0.0252(11) -0.0083(9) -0.0034(10) -0.0148(10)
C24 0.0207(10) 0.0395(13) 0.0140(10) -0.0083(9) -0.0026(8) -0.0105(9)
C25 0.0165(10) 0.0354(12) 0.0139(10) 0.0031(8) -0.0041(8) -0.0089(9)
C26 0.0168(9) 0.0212(10) 0.0162(9) 0.0008(8) -0.0034(8) -0.0077(8)
C27 0.0172(9) 0.0167(9) 0.0101(9) -0.0018(7) 0.0010(7) -0.0083(8)
C28 0.0223(10) 0.0218(10) 0.0212(10) 0.0025(8) -0.0068(9) -0.0083(8)
C29 0.0345(12) 0.0175(10) 0.0253(11) 0.0050(8) -0.0061(10) -0.0080(9)
C30 0.0368(12) 0.0208(11) 0.0176(10) -0.0040(8) 0.0018(9) -0.0178(9)
C31 0.0326(12) 0.0296(12) 0.0248(11) -0.0003(9) -0.0076(10) -0.0208(10)
C32 0.0263(11) 0.0229(11) 0.0240(11) 0.0050(8) -0.0120(9) -0.0134(9)
C33 0.0656(18) 0.0301(13) 0.0365(14) 0.0035(11) -0.0097(13) -0.0332(13)
C34 0.0122(9) 0.0157(9) 0.0144(9) -0.0005(7) -0.0027(7) -0.0085(7)
C35 0.0171(9) 0.0173(9) 0.0159(9) 0.0020(7) -0.0058(8) -0.0090(8)
C36 0.0138(9) 0.0134(9) 0.0275(11) -0.0004(8) -0.0063(8) -0.0054(7)
C37 0.0153(9) 0.0219(10) 0.0212(10) -0.0066(8) -0.0002(8) -0.0101(8)
C38 0.0187(10) 0.0273(11) 0.0144(9) -0.0001(8) -0.0026(8) -0.0136(8)
C39 0.0134(9) 0.0183(9) 0.0173(9) 0.0025(7) -0.0044(8) -0.0077(7)
C40 0.0350(13) 0.0295(12) 0.0274(12) -0.0110(10) 0.0016(10) -0.0104(10)
C41 0.0155(9) 0.0145(9) 0.0178(9) 0.0023(7) -0.0071(8) -0.0058(7)
C42 0.0199(10) 0.0170(9) 0.0174(10) 0.0012(7) -0.0054(8) -0.0084(8)
C43 0.0261(11) 0.0152(10) 0.0254(11) -0.0001(8) -0.0123(9) -0.0065(8)
C44 0.0236(10) 0.0146(10) 0.0363(12) 0.0065(8) -0.0135(9) -0.0110(8)
C45 0.0212(10) 0.0179(10) 0.0269(11) 0.0075(8) -0.0023(9) -0.0085(8)
C46 0.0221(10) 0.0155(9) 0.0182(10) 0.0012(7) -0.0031(8) -0.0065(8)

loop_
_atom_type_symbol
_atom_type_description
_atom_type_scat_dispersion_real
_atom_type_scat_dispersion_imag
_atom_type_scat_source
C C 0.0033 0.0016 'International Tables Vol C Tables 4.2.6.8 and 6.1.1.4'
H H 0.0000 0.0000 'International Tables Vol C Tables 4.2.6.8 and 6.1.1.4'
N N 0.0061 0.0033 'International Tables Vol C Tables 4.2.6.8 and 6.1.1.4'
Se Se -0.0929 2.2259 'International Tables Vol C Tables 4.2.6.8 and 6.1.1.4'

loop_
_geom_angle_atom_site_label_1
_geom_angle_atom_site_label_2
_geom_angle_atom_site_label_3
_geom_angle
C14 Se22 C11 86.67(8)
C9 N21 C6 105.78(15)
C16 N23 C19 106.43(15)
C1X1 C1 C2 120.08(17)
C1X1 C1 C20 120.06(16)
C2 C1 C20 119.70(16)
C4X3 C2 C3 119.41(17)
C4X3 C2 C1 121.71(17)
C3 C2 C1 118.88(16)
C1X3 C3 C2 119.08(16)
C1X3 C3 C4 122.44(17)
C2 C3 C4 118.47(16)
C4X1 C4 C3 119.91(17)
C4X1 C4 C5 117.79(17)
C3 C4 C5 122.17(16)
C1 C1X1 C1X2 120.82(17)
C4 C4X1 C4X2 120.94(18)
C1X3 C1X2 C1X1 120.43(18)
C4X3 C4X2 C4X1 120.49(18)
C1X2 C1X3 C3 120.51(17)
C4X2 C4X3 C2 120.56(18)
C6 C5 C21 122.87(17)
C6 C5 C4 119.12(16)
C21 C5 C4 117.62(16)
C5 C6 N21 120.72(17)
C5 C6 C7 129.71(17)
N21 C6 C7 109.41(16)
C8 C7 C6 106.49(17)
C7 C8 C9 106.35(17)
N21 C9 C10 122.13(16)
N21 C9 C8 111.86(16)
C10 C9 C8 126.00(17)
C11 C10 C9 122.55(17)
C11 C10 C27 120.58(16)
C9 C10 C27 116.76(16)
C10 C11 C12 124.11(17)
C10 C11 Se22 125.93(14)
C12 C11 Se22 109.94(13)
C13 C12 C11 116.26(17)
C12 C13 C14 116.64(17)
C15 C14 C13 124.50(17)
C15 C14 Se22 125.39(14)
C13 C14 Se22 109.98(13)
C14 C15 C16 121.98(16)
C14 C15 C34 119.70(16)
C16 C15 C34 118.31(16)
N23 C16 C15 121.50(16)
N23 C16 C17 111.32(16)
C15 C16 C17 127.18(16)
C18 C17 C16 106.41(16)
C17 C18 C19 106.87(16)
C20 C19 N23 119.21(16)
C20 C19 C18 131.88(17)
N23 C19 C18 108.91(16)
C19 C20 C41 125.34(17)
C19 C20 C1 115.83(16)
C41 C20 C1 118.82(16)
C26 C21 C22 118.53(18)
C26 C21 C5 121.30(17)
C22 C21 C5 120.06(17)
C23 C22 C21 120.73(19)
C22 C23 C24 120.0(2)
C25 C24 C23 119.99(19)
C24 C25 C26 120.40(19)
C25 C26 C21 120.35(19)
C28 C27 C32 118.08(18)
C28 C27 C10 119.83(17)
C32 C27 C10 122.06(17)
C29 C28 C27 120.7(2)
C30 C29 C28 121.4(2)
C31 C30 C29 117.73(19)
C31 C30 C33 121.1(2)
C29 C30 C33 121.2(2)
C30 C31 C32 121.4(2)
C31 C32 C27 120.72(19)
C35 C34 C39 117.96(17)
C35 C34 C15 121.57(16)
C39 C34 C15 120.45(16)
C36 C35 C34 121.00(17)
C35 C36 C37 120.98(18)
C38 C37 C36 117.95(18)
C38 C37 C40 120.98(19)
C36 C37 C40 121.07(19)
C39 C38 C37 121.30(18)
C38 C39 C34 120.79(18)
C46 C41 C42 117.62(17)
C46 C41 C20 122.89(17)
C42 C41 C20 119.48(17)
C43 C42 C41 121.06(18)
C44 C43 C42 120.34(19)
C43 C44 C45 119.55(18)
C46 C45 C44 120.42(19)
C45 C46 C41 120.85(18)

loop_
_geom_bond_atom_site_label_1
_geom_bond_atom_site_label_2
_geom_bond_distance
Se22 C14 1.914(2)
Se22 C11 1.9175(19)
N21 C9 1.322(2)
N21 C6 1.403(2)
N23 C16 1.323(2)
N23 C19 1.403(2)
C1 C1X1 1.366(3)
C1 C2 1.430(3)
C1 C20 1.495(2)
C2 C4X3 1.419(3)
C2 C3 1.425(3)
C3 C1X3 1.415(3)
C3 C4 1.437(3)
C4 C4X1 1.373(3)
C4 C5 1.485(2)
C1X1 C1X2 1.410(3)
C4X1 C4X2 1.408(3)
C1X2 C1X3 1.373(3)
C4X2 C4X3 1.367(3)
C5 C6 1.365(3)
C5 C21 1.479(3)
C6 C7 1.463(3)
C7 C8 1.345(3)
C8 C9 1.467(3)
C9 C10 1.444(3)
C10 C11 1.370(3)
C10 C27 1.498(3)
C11 C12 1.442(3)
C12 C13 1.347(3)
C13 C14 1.437(3)
C14 C15 1.377(3)
C15 C16 1.444(3)
C15 C34 1.495(3)
C16 C17 1.473(2)
C17 C18 1.342(3)
C18 C19 1.465(3)
C19 C20 1.373(3)
C20 C41 1.471(3)
C21 C26 1.396(3)
C21 C22 1.399(3)
C22 C23 1.386(3)
C23 C24 1.387(3)
C24 C25 1.378(3)
C25 C26 1.390(3)
C27 C28 1.391(3)
C27 C32 1.393(3)
C28 C29 1.389(3)
C29 C30 1.388(3)
C30 C31 1.387(3)
C30 C33 1.510(3)
C31 C32 1.389(3)
C34 C35 1.395(3)
C34 C39 1.398(3)
C35 C36 1.388(3)
C36 C37 1.397(3)
C37 C38 1.390(3)
C37 C40 1.512(3)
C38 C39 1.388(3)
C41 C46 1.406(3)
C41 C42 1.407(3)
C42 C43 1.386(3)
C43 C44 1.384(3)
C44 C45 1.390(3)
C45 C46 1.386(3)
